data_7248431
loop_
_publ_author_name
'Benny, Anjitha Theres'
'Thamim, Masthan'
'Srivastava, Prakhar'
'Suresh, Sindoora'
'Thirumoorthy, Krishnan'
'Rangasamy, Loganathan'
'S., Karthikeyan'
'Easwaran, Nalini'
'Radhakrishnan, Ethiraj Kannatt'

_publ_section_title
;
 Synthesis and study of antibiofilm and antivirulence properties of
 flavonol analogues generated by palladium catalyzed ligand free
 Suzuki--Miyaura coupling against Pseudomonas aeruginosa PAO1
;
_journal_issue 18
_journal_name_full 'RSC Advances'
_journal_page_first 12278
_journal_page_last 12293
_journal_paper_doi 10.1039/D3RA08617H
_journal_volume 14
_journal_year 2024
_chemical_formula_moiety '(C25 H22 O7), C H Cl3'
_chemical_formula_sum 'C26 H23 Cl3 O7'
_chemical_formula_weight 553.79
_space_group_crystal_system triclinic
_space_group_IT_number 2
_space_group_name_Hall '-P 1'
_space_group_name_H-M_alt 'P -1'
_atom_sites_solution_hydrogens mixed
_audit_creation_method SHELXL-2018/3
_audit_update_record
;
2021-11-17 deposited with the CCDC.	2024-04-09 downloaded from the CCDC.
;
_cell_angle_alpha 105.526(6)
_cell_angle_beta 98.350(6)
_cell_angle_gamma 106.790(6)
_cell_formula_units_Z 2
_cell_length_a 8.8256(16)
_cell_length_b 12.078(2)
_cell_length_c 13.533(2)
_cell_measurement_reflns_used 9992
_cell_measurement_temperature 300(2)
_cell_measurement_theta_max 26.50
_cell_measurement_theta_min 2.48
_cell_volume 1291.4(4)
_computing_cell_refinement 'Bruker APEX4/SAINT'
_computing_data_collection 'Bruker APEX4'
_computing_data_reduction 'Bruker SAINT'
_computing_molecular_graphics 'Bruker SHELXTL'
_computing_publication_material 'Bruker SHELXTL'
_computing_structure_refinement 'SHELXL-2018/3 (Sheldrick, 2018)'
_computing_structure_solution 'SHELXT 2018/2 (Sheldrick, 2018)'
_diffrn_ambient_temperature 300(2)
_diffrn_measured_fraction_theta_full 0.990
_diffrn_measured_fraction_theta_max 0.989
_diffrn_measurement_device_type 'Bruker D8 Quest diffractometer with PHOTON II detector'
_diffrn_measurement_method '\f and \w scans'
_diffrn_radiation_type MoK\a
_diffrn_radiation_wavelength 0.71073
_diffrn_reflns_av_R_equivalents 0.0537
_diffrn_reflns_av_unetI/netI 0.0316
_diffrn_reflns_Laue_measured_fraction_full 0.990
_diffrn_reflns_Laue_measured_fraction_max 0.989
_diffrn_reflns_limit_h_max 11
_diffrn_reflns_limit_h_min -11
_diffrn_reflns_limit_k_max 16
_diffrn_reflns_limit_k_min -16
_diffrn_reflns_limit_l_max 18
_diffrn_reflns_limit_l_min -17
_diffrn_reflns_number 56072
_diffrn_reflns_point_group_measured_fraction_full 0.990
_diffrn_reflns_point_group_measured_fraction_max 0.989
_diffrn_reflns_theta_full 25.242
_diffrn_reflns_theta_max 28.289
_diffrn_reflns_theta_min 2.484
_diffrn_source 'i-mu-s micrfocus source'
_exptl_absorpt_coefficient_mu 0.399
_exptl_absorpt_correction_T_max 0.7457
_exptl_absorpt_correction_T_min 0.6657
_exptl_absorpt_correction_type multi-scan
_exptl_absorpt_process_details 'SADABS (Bruker)'
_exptl_crystal_colour colourless
_exptl_crystal_density_diffrn 1.424
_exptl_crystal_description plate
_exptl_crystal_F_000 572
_exptl_crystal_size_max 0.310
_exptl_crystal_size_mid 0.280
_exptl_crystal_size_min 0.100
_refine_diff_density_max 0.773
_refine_diff_density_min -0.746
_refine_diff_density_rms 0.050
_refine_ls_extinction_method none
_refine_ls_goodness_of_fit_ref 1.028
_refine_ls_hydrogen_treatment mixed
_refine_ls_matrix_type full
_refine_ls_number_parameters 332
_refine_ls_number_reflns 6334
_refine_ls_number_restraints 0
_refine_ls_restrained_S_all 1.028
_refine_ls_R_factor_all 0.0937
_refine_ls_R_factor_gt 0.0632
_refine_ls_shift/su_max 0.000
_refine_ls_shift/su_mean 0.000
_refine_ls_structure_factor_coef Fsqd
_refine_ls_weighting_details 'w=1/[\s^2^(Fo^2^)+(0.0537P)^2^+1.1798P] where P=(Fo^2^+2Fc^2^)/3'
_refine_ls_weighting_scheme calc
_refine_ls_wR_factor_gt 0.1421
_refine_ls_wR_factor_ref 0.1637
_reflns_Friedel_coverage 0.000
_reflns_number_gt 4397
_reflns_number_total 6334
_reflns_threshold_expression 'I > 2\s(I)'
_cod_data_source_file d3ra08617h2.cif
_cod_data_source_block SCRP13_0m_a
_cod_database_code 7248431
_shelx_shelxl_version_number 2018/3
_shelx_space_group_comment
;
The symmetry employed for this shelxl refinement is uniquely defined
by the following loop, which should always be used as a source of
symmetry information in preference to the above space-group names.
They are only intended as comments.
;
_shelx_estimated_absorpt_t_min 0.886
_shelx_estimated_absorpt_t_max 0.961

loop_
_space_group_symop_operation_xyz
'x, y, z'
'-x, -y, -z'

loop_
_atom_site_label
_atom_site_type_symbol
_atom_site_fract_x
_atom_site_fract_y
_atom_site_fract_z
_atom_site_U_iso_or_equiv
_atom_site_adp_type
_atom_site_occupancy
_atom_site_site_symmetry_order
_atom_site_calc_flag
_atom_site_refinement_flags_posn
_atom_site_refinement_flags_adp
_atom_site_refinement_flags_occupancy
_atom_site_disorder_assembly
_atom_site_disorder_group
Cl1_1 Cl -0.15242(12) -0.27923(10) -0.01082(8) 0.0909(3) Uani 1 1 d . . . . .
Cl2_1 Cl -0.45953(11) -0.33236(10) 0.04975(11) 0.1095(4) Uani 1 1 d . . . . .
Cl3_1 Cl -0.16011(12) -0.27899(9) 0.20292(8) 0.0854(3) Uani 1 1 d . . . . .
C1_1 C -0.2652(4) -0.3462(3) 0.0691(3) 0.0749(10) Uani 1 1 d . . . . .
H1_1 H -0.279201 -0.433478 0.047515 0.090 Uiso 1 1 calc R U . . .
O1_2 O 0.0297(2) -0.18992(18) 0.42812(17) 0.0672(6) Uani 1 1 d . . . . .
O2_2 O 0.98629(19) 0.56294(14) 0.65728(12) 0.0431(4) Uani 1 1 d . . . . .
O3_2 O 1.1563(2) 0.60406(17) 0.92802(13) 0.0507(5) Uani 1 1 d . . . . .
H1_2 H 1.118(4) 0.584(3) 0.971(3) 0.076 Uiso 1 1 d . U . . .
O4_2 O 0.8638(2) 0.41265(17) 0.88365(13) 0.0569(5) Uani 1 1 d . . . . .
O5_2 O 1.0901(2) 0.84438(17) 0.81724(18) 0.0654(6) Uani 1 1 d . . . . .
O6_2 O 1.6760(2) 0.99444(16) 0.85850(16) 0.0596(5) Uani 1 1 d . . . . .
O7_2 O 1.3629(2) 0.57049(15) 0.72981(16) 0.0577(5) Uani 1 1 d . . . . .
C1_2 C 0.4236(3) 0.1392(2) 0.53404(18) 0.0413(5) Uani 1 1 d . . . . .
C2_2 C 0.3439(3) 0.0977(3) 0.6049(2) 0.0545(7) Uani 1 1 d . . . . .
H2_2 H 0.379890 0.144281 0.676183 0.065 Uiso 1 1 calc R U . . .
C3_2 C 0.2122(3) -0.0111(3) 0.5736(2) 0.0590(7) Uani 1 1 d . . . . .
H3_2 H 0.162301 -0.036712 0.623519 0.071 Uiso 1 1 calc R U . . .
C4_2 C 0.1559(3) -0.0808(2) 0.4680(2) 0.0491(6) Uani 1 1 d . . . . .
C5_2 C 0.2303(3) -0.0399(2) 0.3955(2) 0.0544(6) Uani 1 1 d . . . . .
H5_2 H 0.191021 -0.085156 0.324058 0.065 Uiso 1 1 calc R U . . .
C6_2 C 0.3627(3) 0.0675(2) 0.42771(19) 0.0501(6) Uani 1 1 d . . . . .
H6_2 H 0.412214 0.092503 0.377452 0.060 Uiso 1 1 calc R U . . .
C7_2 C 0.5686(3) 0.2524(2) 0.56930(17) 0.0395(5) Uani 1 1 d . . . . .
C8_2 C 0.6196(3) 0.3143(2) 0.49886(18) 0.0520(6) Uani 1 1 d . . . . .
H8_2 H 0.557828 0.284507 0.429493 0.062 Uiso 1 1 calc R U . . .
C9_2 C 0.7564(3) 0.4168(2) 0.52818(18) 0.0528(6) Uani 1 1 d . . . . .
H9_2 H 0.786862 0.455088 0.479439 0.063 Uiso 1 1 calc R U . . .
C10_2 C 0.8489(3) 0.4624(2) 0.63197(17) 0.0387(5) Uani 1 1 d . . . . .
C11_2 C 0.8020(3) 0.40623(19) 0.70526(16) 0.0341(4) Uani 1 1 d . . . . .
C12_2 C 0.6620(3) 0.3013(2) 0.67227(17) 0.0377(5) Uani 1 1 d . . . . .
H12_2 H 0.630842 0.263363 0.721125 0.045 Uiso 1 1 calc R U . . .
C13_2 C -0.0482(4) -0.2379(3) 0.4993(3) 0.0793(10) Uani 1 1 d . . . . .
H13A_2 H -0.132475 -0.315197 0.460766 0.119 Uiso 1 1 calc R U . . .
H13B_2 H -0.095285 -0.181998 0.536281 0.119 Uiso 1 1 calc R U . . .
H13C_2 H 0.030256 -0.249263 0.549134 0.119 Uiso 1 1 calc R U . . .
C14_2 C 1.0839(3) 0.60748(19) 0.75740(16) 0.0361(5) Uani 1 1 d . . . . .
C15_2 C 1.0481(3) 0.55745(19) 0.83271(16) 0.0363(5) Uani 1 1 d . . . . .
C16_2 C 0.9013(3) 0.4555(2) 0.81338(16) 0.0372(5) Uani 1 1 d . . . . .
C17_2 C 1.2340(3) 0.71186(19) 0.77517(16) 0.0360(5) Uani 1 1 d . . . . .
C18_2 C 1.2379(3) 0.8321(2) 0.81144(19) 0.0424(5) Uani 1 1 d . . . . .
C19_2 C 1.3833(3) 0.9305(2) 0.83962(19) 0.0455(5) Uani 1 1 d . . . . .
H19_2 H 1.384686 1.010639 0.862743 0.055 Uiso 1 1 calc R U . . .
C20_2 C 1.5258(3) 0.9058(2) 0.83229(18) 0.0426(5) Uani 1 1 d . . . . .
C21_2 C 1.5260(3) 0.7867(2) 0.79630(19) 0.0441(5) Uani 1 1 d . . . . .
H21_2 H 1.622756 0.771836 0.791604 0.053 Uiso 1 1 calc R U . . .
C22_2 C 1.3796(3) 0.6910(2) 0.76764(17) 0.0400(5) Uani 1 1 d . . . . .
C23_2 C 1.0855(4) 0.9636(3) 0.8632(3) 0.0765(10) Uani 1 1 d . . . . .
H23A_2 H 0.975338 0.958337 0.864927 0.115 Uiso 1 1 calc R U . . .
H23B_2 H 1.125028 1.013986 0.821842 0.115 Uiso 1 1 calc R U . . .
H23C_2 H 1.153087 0.999013 0.933903 0.115 Uiso 1 1 calc R U . . .
C24_2 C 1.6865(4) 1.1198(2) 0.8939(3) 0.0695(8) Uani 1 1 d . . . . .
H24A_2 H 1.797182 1.171717 0.905214 0.104 Uiso 1 1 calc R U . . .
H24B_2 H 1.652395 1.136865 0.958793 0.104 Uiso 1 1 calc R U . . .
H24C_2 H 1.617127 1.134809 0.841274 0.104 Uiso 1 1 calc R U . . .
C25_2 C 1.5045(4) 0.5386(3) 0.7236(3) 0.0788(10) Uani 1 1 d . . . . .
H25A_2 H 1.474271 0.451149 0.698649 0.118 Uiso 1 1 calc R U . . .
H25B_2 H 1.577762 0.571116 0.792375 0.118 Uiso 1 1 calc R U . . .
H25C_2 H 1.557250 0.572034 0.675606 0.118 Uiso 1 1 calc R U . . .

loop_
_atom_site_aniso_label
_atom_site_aniso_U_11
_atom_site_aniso_U_22
_atom_site_aniso_U_33
_atom_site_aniso_U_23
_atom_site_aniso_U_13
_atom_site_aniso_U_12
Cl1_1 0.0766(6) 0.0990(7) 0.0829(6) 0.0102(5) 0.0104(5) 0.0316(5)
Cl2_1 0.0531(5) 0.0884(7) 0.1654(11) 0.0117(7) 0.0057(6) 0.0306(5)
Cl3_1 0.0822(6) 0.0766(6) 0.0830(6) 0.0136(4) 0.0064(5) 0.0245(5)
C1_1 0.0481(16) 0.0483(16) 0.103(3) -0.0047(16) -0.0053(16) 0.0179(13)
O1_2 0.0572(12) 0.0516(11) 0.0709(13) 0.0151(10) 0.0037(10) -0.0032(9)
O2_2 0.0445(9) 0.0419(9) 0.0343(8) 0.0151(7) 0.0046(6) 0.0022(7)
O3_2 0.0435(9) 0.0591(11) 0.0346(8) 0.0175(8) 0.0012(7) -0.0022(8)
O4_2 0.0574(11) 0.0613(11) 0.0352(8) 0.0240(8) 0.0004(7) -0.0064(8)
O5_2 0.0464(10) 0.0450(10) 0.1048(16) 0.0160(10) 0.0262(10) 0.0197(8)
O6_2 0.0418(10) 0.0459(10) 0.0763(13) 0.0150(9) 0.0089(9) 0.0009(8)
O7_2 0.0510(10) 0.0389(9) 0.0783(13) 0.0078(9) 0.0146(9) 0.0194(8)
C1_2 0.0382(12) 0.0426(12) 0.0383(11) 0.0111(9) 0.0047(9) 0.0110(9)
C2_2 0.0489(14) 0.0610(16) 0.0388(12) 0.0111(11) 0.0067(10) 0.0040(12)
C3_2 0.0468(14) 0.0663(17) 0.0529(15) 0.0199(13) 0.0117(12) 0.0030(13)
C4_2 0.0386(12) 0.0427(13) 0.0568(15) 0.0134(11) 0.0026(11) 0.0075(10)
C5_2 0.0590(16) 0.0467(14) 0.0404(13) 0.0059(10) 0.0022(11) 0.0056(12)
C6_2 0.0529(14) 0.0465(13) 0.0389(12) 0.0095(10) 0.0065(10) 0.0058(11)
C7_2 0.0398(12) 0.0386(11) 0.0348(11) 0.0097(9) 0.0052(9) 0.0098(9)
C8_2 0.0549(15) 0.0548(15) 0.0309(11) 0.0129(10) -0.0006(10) 0.0026(12)
C9_2 0.0589(15) 0.0548(15) 0.0333(11) 0.0194(11) 0.0043(10) 0.0019(12)
C10_2 0.0401(12) 0.0375(11) 0.0341(10) 0.0108(9) 0.0074(9) 0.0085(9)
C11_2 0.0359(11) 0.0348(10) 0.0307(10) 0.0102(8) 0.0070(8) 0.0121(8)
C12_2 0.0394(11) 0.0383(11) 0.0336(10) 0.0124(9) 0.0074(9) 0.0106(9)
C13_2 0.0615(19) 0.067(2) 0.100(3) 0.0365(19) 0.0146(18) 0.0025(16)
C14_2 0.0365(11) 0.0349(11) 0.0342(10) 0.0091(8) 0.0077(8) 0.0109(9)
C15_2 0.0357(11) 0.0369(11) 0.0313(10) 0.0090(8) 0.0053(8) 0.0085(9)
C16_2 0.0391(11) 0.0386(11) 0.0321(10) 0.0131(9) 0.0065(8) 0.0103(9)
C17_2 0.0380(11) 0.0341(10) 0.0344(10) 0.0117(8) 0.0091(8) 0.0097(9)
C18_2 0.0415(12) 0.0390(12) 0.0483(13) 0.0139(10) 0.0142(10) 0.0148(10)
C19_2 0.0473(13) 0.0343(11) 0.0519(13) 0.0130(10) 0.0131(11) 0.0102(10)
C20_2 0.0384(12) 0.0420(12) 0.0398(12) 0.0137(9) 0.0055(9) 0.0045(9)
C21_2 0.0356(12) 0.0474(13) 0.0479(13) 0.0135(10) 0.0089(10) 0.0145(10)
C22_2 0.0436(12) 0.0375(11) 0.0377(11) 0.0108(9) 0.0083(9) 0.0144(9)
C23_2 0.071(2) 0.0537(17) 0.115(3) 0.0196(17) 0.0395(19) 0.0348(16)
C24_2 0.0617(18) 0.0421(15) 0.087(2) 0.0179(14) 0.0099(16) -0.0016(13)
C25_2 0.071(2) 0.0641(19) 0.100(3) 0.0082(18) 0.0133(18) 0.0415(17)

loop_
_atom_type_symbol
_atom_type_description
_atom_type_scat_dispersion_real
_atom_type_scat_dispersion_imag
_atom_type_scat_source
C C 0.0033 0.0016 'International Tables Vol C Tables 4.2.6.8 and 6.1.1.4'
H H 0.0000 0.0000 'International Tables Vol C Tables 4.2.6.8 and 6.1.1.4'
O O 0.0106 0.0060 'International Tables Vol C Tables 4.2.6.8 and 6.1.1.4'
Cl Cl 0.1484 0.1585 'International Tables Vol C Tables 4.2.6.8 and 6.1.1.4'

loop_
_geom_angle_atom_site_label_1
_geom_angle_atom_site_label_2
_geom_angle_atom_site_label_3
_geom_angle
_geom_angle_site_symmetry_1
_geom_angle_site_symmetry_3
_geom_angle_publ_flag
Cl3_1 C1_1 Cl2_1 111.04(19) . . ?
Cl3_1 C1_1 Cl1_1 110.74(17) . . ?
Cl2_1 C1_1 Cl1_1 109.9(2) . . ?
C4_2 O1_2 C13_2 118.5(2) . . ?
C10_2 O2_2 C14_2 118.79(16) . . ?
C18_2 O5_2 C23_2 118.4(2) . . ?
C20_2 O6_2 C24_2 118.3(2) . . ?
C22_2 O7_2 C25_2 118.9(2) . . ?
C2_2 C1_2 C6_2 116.6(2) . . ?
C2_2 C1_2 C7_2 121.8(2) . . ?
C6_2 C1_2 C7_2 121.6(2) . . ?
C1_2 C2_2 C3_2 122.5(2) . . ?
C4_2 C3_2 C2_2 119.6(2) . . ?
O1_2 C4_2 C5_2 116.0(2) . . ?
O1_2 C4_2 C3_2 124.9(2) . . ?
C5_2 C4_2 C3_2 119.1(2) . . ?
C4_2 C5_2 C6_2 120.8(2) . . ?
C5_2 C6_2 C1_2 121.4(2) . . ?
C12_2 C7_2 C8_2 116.7(2) . . ?
C12_2 C7_2 C1_2 121.8(2) . . ?
C8_2 C7_2 C1_2 121.4(2) . . ?
C9_2 C8_2 C7_2 122.8(2) . . ?
C8_2 C9_2 C10_2 119.0(2) . . ?
O2_2 C10_2 C11_2 122.38(19) . . ?
O2_2 C10_2 C9_2 117.10(19) . . ?
C11_2 C10_2 C9_2 120.5(2) . . ?
C10_2 C11_2 C12_2 118.89(19) . . ?
C10_2 C11_2 C16_2 119.47(19) . . ?
C12_2 C11_2 C16_2 121.62(19) . . ?
C7_2 C12_2 C11_2 122.1(2) . . ?
C15_2 C14_2 O2_2 122.49(19) . . ?
C15_2 C14_2 C17_2 122.81(19) . . ?
O2_2 C14_2 C17_2 114.67(18) . . ?
C14_2 C15_2 O3_2 118.23(19) . . ?
C14_2 C15_2 C16_2 121.77(19) . . ?
O3_2 C15_2 C16_2 119.98(19) . . ?
O4_2 C16_2 C15_2 122.14(19) . . ?
O4_2 C16_2 C11_2 122.9(2) . . ?
C15_2 C16_2 C11_2 114.95(18) . . ?
C22_2 C17_2 C18_2 118.6(2) . . ?
C22_2 C17_2 C14_2 119.54(19) . . ?
C18_2 C17_2 C14_2 121.4(2) . . ?
O5_2 C18_2 C17_2 114.8(2) . . ?
O5_2 C18_2 C19_2 123.8(2) . . ?
C17_2 C18_2 C19_2 121.4(2) . . ?
C20_2 C19_2 C18_2 118.2(2) . . ?
O6_2 C20_2 C19_2 123.7(2) . . ?
O6_2 C20_2 C21_2 114.6(2) . . ?
C19_2 C20_2 C21_2 121.8(2) . . ?
C22_2 C21_2 C20_2 118.7(2) . . ?
O7_2 C22_2 C21_2 124.5(2) . . ?
O7_2 C22_2 C17_2 114.2(2) . . ?
C21_2 C22_2 C17_2 121.3(2) . . ?

loop_
_geom_bond_atom_site_label_1
_geom_bond_atom_site_label_2
_geom_bond_distance
_geom_bond_site_symmetry_2
_geom_bond_publ_flag
Cl1_1 C1_1 1.770(4) . ?
Cl2_1 C1_1 1.760(3) . ?
Cl3_1 C1_1 1.757(4) . ?
O1_2 C4_2 1.366(3) . ?
O1_2 C13_2 1.413(4) . ?
O2_2 C10_2 1.367(3) . ?
O2_2 C14_2 1.368(3) . ?
O3_2 C15_2 1.355(3) . ?
O4_2 C16_2 1.240(3) . ?
O5_2 C18_2 1.365(3) . ?
O5_2 C23_2 1.423(3) . ?
O6_2 C20_2 1.367(3) . ?
O6_2 C24_2 1.431(3) . ?
O7_2 C22_2 1.363(3) . ?
O7_2 C25_2 1.417(3) . ?
C1_2 C2_2 1.384(3) . ?
C1_2 C6_2 1.396(3) . ?
C1_2 C7_2 1.483(3) . ?
C2_2 C3_2 1.390(4) . ?
C3_2 C4_2 1.381(4) . ?
C4_2 C5_2 1.376(4) . ?
C5_2 C6_2 1.383(3) . ?
C7_2 C12_2 1.384(3) . ?
C7_2 C8_2 1.408(3) . ?
C8_2 C9_2 1.371(3) . ?
C9_2 C10_2 1.391(3) . ?
C10_2 C11_2 1.390(3) . ?
C11_2 C12_2 1.402(3) . ?
C11_2 C16_2 1.457(3) . ?
C14_2 C15_2 1.348(3) . ?
C14_2 C17_2 1.477(3) . ?
C15_2 C16_2 1.439(3) . ?
C17_2 C22_2 1.391(3) . ?
C17_2 C18_2 1.392(3) . ?
C18_2 C19_2 1.392(3) . ?
C19_2 C20_2 1.384(3) . ?
C20_2 C21_2 1.390(3) . ?
C21_2 C22_2 1.381(3) . ?
